data_4505513
loop_
_publ_author_name
'Park, Sunhong'
'Lindoy, Leonard F.'
'Lee, Shim Sung'

_publ_section_title
;
 Assembly of Silver(I) Complexes of Isomeric NS2-Macrocycles Displaying
 Cyclic Oligomer, Helix, and Zigzag Structures
;
_journal_issue 3
_journal_name_full 'Crystal Growth &amp; Design'
_journal_page_first 1320
_journal_paper_doi 10.1021/cg201374g
_journal_volume 12
_journal_year 2012
_chemical_formula_sum 'C13 H19 Ag Cl3 N O4 S2'
_chemical_formula_weight 531.63
_chemical_name_systematic
; 
 ? 
;
_space_group_IT_number 15
_symmetry_cell_setting monoclinic
_symmetry_space_group_name_Hall '-C 2yc'
_symmetry_space_group_name_H-M 'C 1 2/c 1'
_atom_sites_solution_hydrogens geom
_atom_sites_solution_primary direct
_atom_sites_solution_secondary difmap
_audit_creation_method SHELXL-97
_cell_angle_alpha 90.00
_cell_angle_beta 101.458(3)
_cell_angle_gamma 90.00
_cell_formula_units_Z 8
_cell_length_a 30.300(3)
_cell_length_b 7.6201(7)
_cell_length_c 16.7339(16)
_cell_measurement_reflns_used 3496
_cell_measurement_temperature 173(2)
_cell_measurement_theta_max 28.14
_cell_measurement_theta_min 2.48
_cell_volume 3786.7(6)
_computing_cell_refinement 'Bruker SMART'
_computing_data_collection 'Bruker SMART'
_computing_data_reduction 'Bruker SAINT'
_computing_molecular_graphics 'Bruker SHELXTL'
_computing_publication_material 'Bruker SHELXTL'
_computing_structure_refinement 'SHELXL-97 (Sheldrick, 1997)'
_computing_structure_solution 'SHELXS-97 (Sheldrick, 1990)'
_diffrn_ambient_temperature 173(2)
_diffrn_measured_fraction_theta_full 0.971
_diffrn_measured_fraction_theta_max 0.971
_diffrn_measurement_device_type 'CCD area detector'
_diffrn_measurement_method 'phi and omega scans'
_diffrn_radiation_monochromator graphite
_diffrn_radiation_source 'fine-focus sealed tube'
_diffrn_radiation_type MoK\a
_diffrn_radiation_wavelength 0.71073
_diffrn_reflns_av_R_equivalents 0.0939
_diffrn_reflns_av_sigmaI/netI 0.0774
_diffrn_reflns_limit_h_max 28
_diffrn_reflns_limit_h_min -38
_diffrn_reflns_limit_k_max 7
_diffrn_reflns_limit_k_min -9
_diffrn_reflns_limit_l_max 20
_diffrn_reflns_limit_l_min -21
_diffrn_reflns_number 8811
_diffrn_reflns_theta_full 26.50
_diffrn_reflns_theta_max 26.50
_diffrn_reflns_theta_min 1.37
_exptl_absorpt_coefficient_mu 1.726
_exptl_absorpt_correction_type none
_exptl_crystal_colour yellow
_exptl_crystal_density_diffrn 1.865
_exptl_crystal_density_method 'not measured'
_exptl_crystal_description needle
_exptl_crystal_F_000 2128
_exptl_crystal_size_max 0.35
_exptl_crystal_size_mid 0.20
_exptl_crystal_size_min 0.15
_refine_diff_density_max 1.344
_refine_diff_density_min -0.947
_refine_diff_density_rms 0.216
_refine_ls_extinction_method none
_refine_ls_goodness_of_fit_ref 1.058
_refine_ls_hydrogen_treatment mixed
_refine_ls_matrix_type full
_refine_ls_number_parameters 217
_refine_ls_number_reflns 3815
_refine_ls_number_restraints 0
_refine_ls_restrained_S_all 1.058
_refine_ls_R_factor_all 0.0686
_refine_ls_R_factor_gt 0.0434
_refine_ls_shift/su_max 0.000
_refine_ls_shift/su_mean 0.000
_refine_ls_structure_factor_coef Fsqd
_refine_ls_weighting_details 'calc w=1/[\s^2^(Fo^2^)+(0.0670P)^2^+0.0000P] where P=(Fo^2^+2Fc^2^)/3'
_refine_ls_weighting_scheme calc
_refine_ls_wR_factor_gt 0.1089
_refine_ls_wR_factor_ref 0.1309
_reflns_number_gt 2760
_reflns_number_total 3815
_reflns_threshold_expression >2sigma(I)
_cod_data_source_file cg201374g_si_002.cif
_cod_data_source_block 4
_cod_depositor_comments
;
The following automatic conversions were performed:

'_symmetry_cell_setting' value 'Monoclinic' changed to 'monoclinic'
according to /home/saulius/struct/CIF-dictionaries/cif_core.dic
dictionary named 'cif_core.dic' version 2.4.1 from 2010-06-29.

Automatic conversion script
Id: cif_fix_values 1715 2011-07-08 13:25:40Z adriana 
;
_cod_original_cell_volume 3786.6(6)
_cod_original_sg_symbol_H-M C2/c
_cod_database_code 4505513

loop_
_symmetry_equiv_pos_as_xyz
'x, y, z'
'-x, y, -z+1/2'
'x+1/2, y+1/2, z'
'-x+1/2, y+1/2, -z+1/2'
'-x, -y, -z'
'x, -y, z-1/2'
'-x+1/2, -y+1/2, -z'
'x+1/2, -y+1/2, z-1/2'

loop_
_atom_site_label
_atom_site_type_symbol
_atom_site_fract_x
_atom_site_fract_y
_atom_site_fract_z
_atom_site_U_iso_or_equiv
_atom_site_adp_type
_atom_site_occupancy
_atom_site_symmetry_multiplicity
_atom_site_calc_flag
_atom_site_refinement_flags
Ag1 Ag 0.207668(12) 0.24949(5) 0.16959(2) 0.03189(15) Uani 1 1 d .
Cl1 Cl 0.19592(4) 0.94214(16) -0.05637(8) 0.0284(3) Uani 1 1 d .
Cl2 Cl 0.03043(7) 0.7034(4) -0.01787(17) 0.0955(8) Uani 1 1 d .
Cl3 Cl 0.03570(5) 0.9847(3) -0.13250(11) 0.0611(5) Uani 1 1 d .
S2 S 0.22603(3) 0.57390(15) 0.26872(7) 0.0213(3) Uani 1 1 d .
S1 S 0.12572(4) 0.10973(17) 0.11269(8) 0.0313(3) Uani 1 1 d .
O1 O 0.19135(16) 0.7667(5) -0.0300(3) 0.0531(12) Uani 1 1 d .
O4 O 0.21852(14) 0.9409(6) -0.1234(3) 0.0582(13) Uani 1 1 d .
O2 O 0.15193(12) 1.0161(5) -0.0826(3) 0.0444(10) Uani 1 1 d .
O3 O 0.22085(15) 1.0473(6) 0.0076(3) 0.0651(14) Uani 1 1 d .
N1 N 0.17634(12) 0.4729(5) 0.0853(2) 0.0225(8) Uani 1 1 d .
H1 H 0.1996 0.5178 0.0605 0.027 Uiso 1 1 calc R
C1 C 0.13664(15) 0.3516(7) 0.2794(3) 0.0270(11) Uani 1 1 d .
H1B H 0.1609 0.2705 0.2901 0.032 Uiso 1 1 calc R
C2 C 0.14326(15) 0.5205(7) 0.3093(3) 0.0267(11) Uani 1 1 d .
C12 C 0.10705(16) 0.6357(7) 0.3001(3) 0.0310(12) Uani 1 1 d .
H12A H 0.1110 0.7510 0.3220 0.037 Uiso 1 1 calc R
C11 C 0.06510(17) 0.5808(9) 0.2587(3) 0.0413(15) Uani 1 1 d .
H11A H 0.0400 0.6577 0.2539 0.050 Uiso 1 1 calc R
C10 C 0.05932(17) 0.4143(9) 0.2242(4) 0.0420(15) Uani 1 1 d .
H10A H 0.0307 0.3804 0.1939 0.050 Uiso 1 1 calc R
C9 C 0.09535(17) 0.2968(7) 0.2339(3) 0.0311(12) Uani 1 1 d .
C8 C 0.09142(17) 0.1229(7) 0.1908(3) 0.0346(12) Uani 1 1 d .
H8A H 0.0595 0.1024 0.1651 0.042 Uiso 1 1 calc R
H8B H 0.1008 0.0288 0.2314 0.042 Uiso 1 1 calc R
C7 C 0.10450(17) 0.2958(7) 0.0483(3) 0.0322(12) Uani 1 1 d .
H7A H 0.0826 0.2532 0.0003 0.039 Uiso 1 1 calc R
H7B H 0.0884 0.3761 0.0792 0.039 Uiso 1 1 calc R
C6 C 0.14205(16) 0.3981(7) 0.0190(3) 0.0289(11) Uani 1 1 d .
H6A H 0.1571 0.3186 -0.0139 0.035 Uiso 1 1 calc R
H6B H 0.1282 0.4947 -0.0170 0.035 Uiso 1 1 calc R
C5 C 0.15902(15) 0.6226(6) 0.1258(3) 0.0231(10) Uani 1 1 d .
H5A H 0.1353 0.5806 0.1542 0.028 Uiso 1 1 calc R
H5B H 0.1452 0.7091 0.0841 0.028 Uiso 1 1 calc R
C4 C 0.19592(16) 0.7114(6) 0.1868(3) 0.0252(11) Uani 1 1 d .
H4A H 0.1824 0.8108 0.2116 0.030 Uiso 1 1 calc R
H4B H 0.2181 0.7610 0.1568 0.030 Uiso 1 1 calc R
C3 C 0.19039(15) 0.5820(7) 0.3453(3) 0.0275(11) Uani 1 1 d .
H3B H 0.2035 0.5064 0.3921 0.033 Uiso 1 1 calc R
H3C H 0.1893 0.7037 0.3655 0.033 Uiso 1 1 calc R
C13 C 0.0645(2) 0.8223(10) -0.0696(4) 0.0517(16) Uani 1 1 d .
H13A H 0.0786 0.7408 -0.1031 0.062 Uiso 1 1 calc R
H13B H 0.0889 0.8778 -0.0294 0.062 Uiso 1 1 calc R

loop_
_atom_site_aniso_label
_atom_site_aniso_U_11
_atom_site_aniso_U_22
_atom_site_aniso_U_33
_atom_site_aniso_U_23
_atom_site_aniso_U_13
_atom_site_aniso_U_12
Ag1 0.0233(2) 0.0339(3) 0.0378(3) 0.00606(18) 0.00438(16) 0.00774(16)
Cl1 0.0236(6) 0.0274(7) 0.0348(7) -0.0006(5) 0.0070(5) -0.0013(5)
Cl2 0.0549(11) 0.120(2) 0.116(2) 0.0570(16) 0.0280(12) -0.0072(12)
Cl3 0.0392(8) 0.0645(12) 0.0759(12) 0.0129(10) 0.0023(8) -0.0044(8)
S2 0.0159(5) 0.0218(6) 0.0259(6) -0.0011(5) 0.0036(4) -0.0006(4)
S1 0.0271(6) 0.0265(7) 0.0404(8) 0.0009(6) 0.0070(5) -0.0033(5)
O1 0.071(3) 0.029(2) 0.058(3) 0.017(2) 0.012(2) -0.004(2)
O4 0.049(3) 0.074(3) 0.062(3) -0.001(3) 0.038(2) -0.011(2)
O2 0.0267(19) 0.040(2) 0.063(3) 0.003(2) 0.0020(17) 0.0044(17)
O3 0.058(3) 0.054(3) 0.069(3) -0.028(3) -0.021(2) 0.003(2)
N1 0.0223(19) 0.022(2) 0.024(2) 0.0000(17) 0.0066(16) -0.0007(16)
C1 0.020(2) 0.037(3) 0.025(3) 0.010(2) 0.0081(19) -0.001(2)
C2 0.022(2) 0.038(3) 0.021(2) 0.001(2) 0.0081(19) 0.001(2)
C12 0.027(3) 0.039(3) 0.030(3) -0.007(2) 0.013(2) 0.001(2)
C11 0.021(3) 0.063(4) 0.041(3) -0.006(3) 0.009(2) 0.010(3)
C10 0.017(2) 0.064(4) 0.045(3) -0.005(3) 0.006(2) -0.006(3)
C9 0.026(2) 0.037(3) 0.032(3) 0.007(2) 0.011(2) -0.008(2)
C8 0.028(3) 0.035(3) 0.042(3) 0.003(3) 0.010(2) -0.011(2)
C7 0.026(3) 0.034(3) 0.034(3) -0.001(2) 0.002(2) -0.002(2)
C6 0.037(3) 0.025(3) 0.023(3) -0.003(2) 0.003(2) 0.001(2)
C5 0.023(2) 0.025(3) 0.022(2) 0.003(2) 0.0051(18) 0.003(2)
C4 0.027(2) 0.015(3) 0.033(3) 0.003(2) 0.004(2) 0.0034(19)
C3 0.021(2) 0.037(3) 0.026(3) -0.001(2) 0.0082(19) -0.001(2)
C13 0.037(3) 0.062(4) 0.057(4) 0.004(4) 0.012(3) -0.007(3)

loop_
_atom_type_symbol
_atom_type_description
_atom_type_scat_dispersion_real
_atom_type_scat_dispersion_imag
_atom_type_scat_source
C C 0.0033 0.0016 'International Tables Vol C Tables 4.2.6.8 and 6.1.1.4'
H H 0.0000 0.0000 'International Tables Vol C Tables 4.2.6.8 and 6.1.1.4'
N N 0.0061 0.0033 'International Tables Vol C Tables 4.2.6.8 and 6.1.1.4'
O O 0.0106 0.0060 'International Tables Vol C Tables 4.2.6.8 and 6.1.1.4'
S S 0.1246 0.1234 'International Tables Vol C Tables 4.2.6.8 and 6.1.1.4'
Cl Cl 0.1484 0.1585 'International Tables Vol C Tables 4.2.6.8 and 6.1.1.4'
Ag Ag -0.8971 1.1015 'International Tables Vol C Tables 4.2.6.8 and 6.1.1.4'

loop_
_geom_angle_atom_site_label_1
_geom_angle_atom_site_label_2
_geom_angle_atom_site_label_3
_geom_angle
_geom_angle_site_symmetry_1
_geom_angle_site_symmetry_3
N1 Ag1 S2 149.83(10) . 4_545
N1 Ag1 S1 80.58(10) . .
S2 Ag1 S1 123.42(4) 4_545 .
N1 Ag1 S2 74.59(10) . .
S2 Ag1 S2 99.87(2) 4_545 .
S1 Ag1 S2 125.72(4) . .
O1 Cl1 O4 109.2(3) . .
O1 Cl1 O3 111.4(3) . .
O4 Cl1 O3 109.2(3) . .
O1 Cl1 O2 108.8(3) . .
O4 Cl1 O2 108.9(3) . .
O3 Cl1 O2 109.3(3) . .
C4 S2 C3 103.3(2) . .
C4 S2 Ag1 104.36(16) . 4
C3 S2 Ag1 103.49(16) . 4
C4 S2 Ag1 92.78(16) . .
C3 S2 Ag1 110.34(17) . .
Ag1 S2 Ag1 137.18(4) 4 .
C7 S1 C8 101.3(2) . .
C7 S1 Ag1 95.36(17) . .
C8 S1 Ag1 109.90(18) . .
C6 N1 C5 112.5(4) . .
C6 N1 Ag1 108.6(3) . .
C5 N1 Ag1 115.6(3) . .
C2 C1 C9 121.8(5) . .
C1 C2 C12 119.6(5) . .
C1 C2 C3 119.5(4) . .
C12 C2 C3 120.7(5) . .
C11 C12 C2 119.3(5) . .
C12 C11 C10 120.7(5) . .
C11 C10 C9 120.4(5) . .
C1 C9 C10 117.9(5) . .
C1 C9 C8 120.2(5) . .
C10 C9 C8 121.6(5) . .
C9 C8 S1 112.9(3) . .
C6 C7 S1 112.8(3) . .
N1 C6 C7 114.3(4) . .
N1 C5 C4 111.9(4) . .
C5 C4 S2 116.3(3) . .
C2 C3 S2 110.6(3) . .
Cl2 C13 Cl3 113.4(4) . .

loop_
_geom_bond_atom_site_label_1
_geom_bond_atom_site_label_2
_geom_bond_distance
_geom_bond_site_symmetry_2
Ag1 N1 2.293(4) .
Ag1 S2 2.4632(12) 4_545
Ag1 S1 2.6958(13) .
Ag1 S2 2.9675(12) .
Cl1 O1 1.423(4) .
Cl1 O4 1.426(4) .
Cl1 O3 1.427(4) .
Cl1 O2 1.434(4) .
Cl2 C13 1.728(6) .
Cl3 C13 1.742(7) .
S2 C4 1.819(5) .
S2 C3 1.834(4) .
S2 Ag1 2.4632(12) 4
S1 C7 1.819(5) .
S1 C8 1.827(5) .
N1 C6 1.475(6) .
N1 C5 1.476(6) .
C1 C2 1.381(7) .
C1 C9 1.393(7) .
C2 C12 1.390(7) .
C2 C3 1.510(6) .
C12 C11 1.386(7) .
C11 C10 1.390(8) .
C10 C9 1.396(8) .
C9 C8 1.502(8) .
C7 C6 1.537(7) .
C5 C4 1.516(7) .
